data_4300940
loop_
_publ_author_name
'Komuro, Takashi'
'Matsuo, Tsukasa'
'Kawaguchi, Hiroyuki'
'Tatsumi, Kazuyuki'

_publ_section_title
;
 Synthesis of a Vanadium(III) Tris(arylthiolato) Complex and Its Reactions
 with Azide and Azo Compounds: Formation of a Sulfenamide Complex via
 Cleavage of an Azo NN Bond
;
_journal_coden_ASTM INOCAJ
_journal_issue 2
_journal_name_full 'Inorganic Chemistry'
_journal_page_first 175
_journal_page_last 177
_journal_paper_doi 10.1021/ic048721c
_journal_volume 44
_journal_year 2005
_chemical_formula_moiety 'C46 H78 N S3 Si6 V '
_chemical_formula_sum 'C46 H78 N S3 Si6 V'
_chemical_formula_weight 960.76
_space_group_IT_number 14
_symmetry_cell_setting monoclinic
_symmetry_space_group_name_Hall '-P 2ybc'
_symmetry_space_group_name_H-M 'P 1 21/c 1'
_cell_angle_alpha 90
_cell_angle_beta 99.814(3)
_cell_angle_gamma 90
_cell_formula_units_Z 4
_cell_length_a 12.295(3)
_cell_length_b 16.438(4)
_cell_length_c 27.386(7)
_cell_measurement_temperature 173.1
_cell_volume 5454.0(25)
_exptl_crystal_density_diffrn 1.170
_cod_duplicate_entry 4308375
_cod_original_sg_symbol_H-M 'P 21/c'
_cod_original_formula_sum 'C46 H78 N S3 Si6 V '
_cod_database_code 4300940

loop_
_symmetry_equiv_pos_as_xyz
x,y,z
-x,-y,-z
-x,y+1/2,-z+1/2
x,-y+1/2,z+1/2

loop_
_atom_site_label
_atom_site_type_symbol
_atom_site_fract_x
_atom_site_fract_y
_atom_site_fract_z
_atom_site_U_iso_or_equiv
_atom_site_adp_type
_atom_site_occupancy
_atom_site_symmetry_multiplicity
_atom_site_calc_flag
_atom_site_refinement_flags
_atom_site_disorder_assembly
_atom_site_disorder_group
V(1) V 0.67234(3) 0.72427(2) 0.11080(2) 0.01717(11) Uani 1.00 1 d . . .
S(1) S 0.48179(5) 0.72948(4) 0.10367(2) 0.0231(2) Uani 1.00 1 d . . .
S(2) S 0.73839(5) 0.62955(4) 0.16723(2) 0.0201(2) Uani 1.00 1 d . . .
S(3) S 0.70416(5) 0.69990(4) 0.03303(2) 0.0203(2) Uani 1.00 1 d . . .
Si(1) Si 0.38365(6) 0.84174(5) 0.18998(3) 0.0297(2) Uani 1.00 1 d . . .
Si(2) Si 0.42211(6) 0.52778(5) 0.09871(3) 0.0243(2) Uani 1.00 1 d . . .
Si(3) Si 0.77170(7) 0.71028(5) 0.28598(3) 0.0250(2) Uani 1.00 1 d . . .
Si(4) Si 0.95495(7) 0.51773(5) 0.14927(3) 0.0279(2) Uani 1.00 1 d . . .
Si(5) Si 0.96575(6) 0.72273(5) 0.00682(3) 0.0284(2) Uani 1.00 1 d . . .
Si(6) Si 0.49774(6) 0.81830(5) -0.03734(3) 0.0266(2) Uani 1.00 1 d . . .
N(1) N 0.7380(2) 0.80968(13) 0.12623(8) 0.0233(6) Uani 1.00 1 d . . .
C(1) C 0.4414(2) 0.6800(2) 0.15625(9) 0.0200(6) Uani 1.00 1 d . . .
C(2) C 0.4165(2) 0.7290(2) 0.19542(10) 0.0239(7) Uani 1.00 1 d . . .
C(3) C 0.3946(2) 0.6880(2) 0.23757(11) 0.0294(7) Uani 1.00 1 d . . .
C(4) C 0.3953(2) 0.6039(2) 0.24067(11) 0.0316(8) Uani 1.00 1 d . . .
C(5) C 0.4096(2) 0.5583(2) 0.19955(10) 0.0277(7) Uani 1.00 1 d . . .
C(6) C 0.4313(2) 0.5943(2) 0.15602(10) 0.0224(6) Uani 1.00 1 d . . .
C(7) C 0.2566(3) 0.8519(2) 0.1431(2) 0.0624(12) Uani 1.00 1 d . . .
C(8) C 0.4901(3) 0.9125(2) 0.17379(13) 0.0374(9) Uani 1.00 1 d . . .
C(9) C 0.3536(4) 0.8768(2) 0.2515(2) 0.0589(12) Uani 1.00 1 d . . .
C(10) C 0.3852(3) 0.4220(2) 0.11608(12) 0.0351(8) Uani 1.00 1 d . . .
C(11) C 0.5526(2) 0.5187(2) 0.07272(11) 0.0317(8) Uani 1.00 1 d . . .
C(12) C 0.3065(3) 0.5657(2) 0.05072(12) 0.0380(9) Uani 1.00 1 d . . .
C(13) C 0.8713(2) 0.6515(2) 0.20265(9) 0.0194(6) Uani 1.00 1 d . . .
C(14) C 0.8820(2) 0.6997(2) 0.24573(9) 0.0212(6) Uani 1.00 1 d . . .
C(15) C 0.9889(2) 0.7275(2) 0.26435(11) 0.0298(7) Uani 1.00 1 d . . .
C(16) C 1.0789(3) 0.7065(2) 0.24281(12) 0.0348(8) Uani 1.00 1 d . . .
C(17) C 1.0671(2) 0.6484(2) 0.20585(11) 0.0313(8) Uani 1.00 1 d . . .
C(18) C 0.9623(2) 0.6169(2) 0.18520(9) 0.0227(6) Uani 1.00 1 d . . .
C(19) C 0.6992(3) 0.6108(2) 0.28848(12) 0.0387(9) Uani 1.00 1 d . . .
C(20) C 0.6704(3) 0.7931(2) 0.26637(12) 0.0355(8) Uani 1.00 1 d . . .
C(21) C 0.8437(3) 0.7327(2) 0.35029(12) 0.0469(10) Uani 1.00 1 d . . .
C(22) C 1.1009(3) 0.4834(2) 0.15145(13) 0.0518(11) Uani 1.00 1 d . . .
C(23) C 0.8834(3) 0.5163(2) 0.08360(10) 0.0331(8) Uani 1.00 1 d . . .
C(24) C 0.8841(3) 0.4413(2) 0.18342(13) 0.0497(11) Uani 1.00 1 d . . .
C(25) C 0.7392(2) 0.7868(2) -0.00077(9) 0.0201(6) Uani 1.00 1 d . . .
C(26) C 0.8506(2) 0.8008(2) -0.00493(9) 0.0230(6) Uani 1.00 1 d . . .
C(27) C 0.8740(2) 0.8744(2) -0.02689(10) 0.0308(8) Uani 1.00 1 d . . .
C(28) C 0.7932(3) 0.9302(2) -0.04500(11) 0.0358(8) Uani 1.00 1 d . . .
C(29) C 0.6837(3) 0.9101(2) -0.04552(11) 0.0310(7) Uani 1.00 1 d . . .
C(30) C 0.6528(2) 0.8374(2) -0.02436(9) 0.0239(7) Uani 1.00 1 d . . .
C(31) C 0.9157(3) 0.6288(2) -0.02831(11) 0.0429(9) Uani 1.00 1 d . . .
C(32) C 1.0179(3) 0.7014(2) 0.07337(11) 0.0330(8) Uani 1.00 1 d . . .
C(33) C 1.0859(3) 0.7622(3) -0.0199(2) 0.0605(13) Uani 1.00 1 d . . .
C(34) C 0.4540(3) 0.8463(3) -0.10437(12) 0.0472(10) Uani 1.00 1 d . . .
C(35) C 0.4297(3) 0.8868(2) 0.00299(12) 0.0383(9) Uani 1.00 1 d . . .
C(36) C 0.4502(3) 0.7122(2) -0.03240(12) 0.0344(8) Uani 1.00 1 d . . .
C(37) C 0.7982(2) 0.8864(2) 0.13348(9) 0.0201(6) Uani 1.00 1 d . . .
C(38) C 0.8115(2) 0.9146(2) 0.18762(9) 0.0264(7) Uani 1.00 1 d . . .
C(39) C 0.7360(2) 0.9512(2) 0.09879(10) 0.0242(7) Uani 1.00 1 d . . .
C(40) C 0.9132(2) 0.8733(2) 0.12013(11) 0.0293(7) Uani 1.00 1 d . . .
C(41) C 0.8771(3) 0.9946(2) 0.19301(10) 0.0316(8) Uani 1.00 1 d . . .
C(42) C 0.8016(2) 1.0314(2) 0.10559(10) 0.0258(7) Uani 1.00 1 d . . .
C(43) C 0.9766(2) 0.9537(2) 0.12520(12) 0.0368(8) Uani 1.00 1 d . . .
C(44) C 0.8143(3) 1.0596(2) 0.15966(10) 0.0295(7) Uani 1.00 1 d . . .
C(45) C 0.9147(3) 1.0186(2) 0.09163(11) 0.0340(8) Uani 1.00 1 d . . .
C(46) C 0.9911(3) 0.9823(2) 0.17906(12) 0.0423(9) Uani 1.00 1 d . . .
H(1) H 0.3786 0.7198 0.26536 0.0365 Uiso 1.00 1 c . . .
H(2) H 0.3859 0.5773 0.27126 0.0387 Uiso 1.00 1 c . . .
H(3) H 0.4036 0.4995 0.20087 0.0341 Uiso 1.00 1 c . . .
H(4) H 0.2366 0.9089 0.1389 0.072 Uiso 1.00 1 c . . .
H(5) H 0.2701 0.8299 0.1118 0.071 Uiso 1.00 1 c . . .
H(6) H 0.1969 0.8221 0.1538 0.071 Uiso 1.00 1 c . . .
H(7) H 0.5558 0.9100 0.19898 0.046 Uiso 1.00 1 c . . .
H(8) H 0.5084 0.8966 0.14206 0.047 Uiso 1.00 1 c . . .
H(9) H 0.4614 0.9676 0.17159 0.046 Uiso 1.00 1 c . . .
H(10) H 0.4209 0.8742 0.2758 0.076 Uiso 1.00 1 c . . .
H(11) H 0.3266 0.9323 0.2488 0.076 Uiso 1.00 1 c . . .
H(12) H 0.2982 0.8417 0.2617 0.076 Uiso 1.00 1 c . . .
H(13) H 0.3175 0.4236 0.12982 0.0437 Uiso 1.00 1 c . . .
H(14) H 0.3746 0.3879 0.08674 0.0438 Uiso 1.00 1 c . . .
H(15) H 0.4443 0.3999 0.14048 0.0436 Uiso 1.00 1 c . . .
H(16) H 0.6100 0.4957 0.09759 0.0395 Uiso 1.00 1 c . . .
H(17) H 0.5404 0.4836 0.04383 0.0395 Uiso 1.00 1 c . . .
H(18) H 0.5751 0.5722 0.06330 0.0398 Uiso 1.00 1 c . . .
H(19) H 0.3232 0.6204 0.04095 0.0455 Uiso 1.00 1 c . . .
H(20) H 0.2979 0.5302 0.02203 0.0456 Uiso 1.00 1 c . . .
H(21) H 0.2387 0.5663 0.06430 0.0456 Uiso 1.00 1 c . . .
H(22) H 0.9996 0.7624 0.29333 0.0342 Uiso 1.00 1 c . . .
H(23) H 1.1498 0.7323 0.25365 0.0405 Uiso 1.00 1 c . . .
H(24) H 1.1318 0.6291 0.19345 0.0380 Uiso 1.00 1 c . . .
H(25) H 0.6471 0.6148 0.31125 0.049 Uiso 1.00 1 c . . .
H(26) H 0.6601 0.5973 0.25567 0.049 Uiso 1.00 1 c . . .
H(27) H 0.7530 0.5687 0.29971 0.049 Uiso 1.00 1 c . . .
H(28) H 0.7090 0.8446 0.26668 0.0438 Uiso 1.00 1 c . . .
H(29) H 0.6315 0.7820 0.23315 0.0438 Uiso 1.00 1 c . . .
H(30) H 0.6179 0.7957 0.28904 0.0438 Uiso 1.00 1 c . . .
H(31) H 0.8963 0.6897 0.36116 0.055 Uiso 1.00 1 c . . .
H(32) H 0.8823 0.7842 0.35040 0.055 Uiso 1.00 1 c . . .
H(33) H 0.7904 0.7359 0.37259 0.055 Uiso 1.00 1 c . . .
H(34) H 1.1019 0.4323 0.13391 0.062 Uiso 1.00 1 c . . .
H(35) H 1.1404 0.5243 0.13585 0.062 Uiso 1.00 1 c . . .
H(36) H 1.1362 0.4764 0.18567 0.062 Uiso 1.00 1 c . . .
H(37) H 0.8063 0.5304 0.08220 0.0403 Uiso 1.00 1 c . . .
H(38) H 0.9179 0.5555 0.06461 0.0404 Uiso 1.00 1 c . . .
H(39) H 0.8887 0.4624 0.06980 0.0404 Uiso 1.00 1 c . . .
H(40) H 0.8071 0.4562 0.18111 0.062 Uiso 1.00 1 c . . .
H(41) H 0.8893 0.3878 0.16905 0.062 Uiso 1.00 1 c . . .
H(42) H 0.9191 0.4404 0.21795 0.062 Uiso 1.00 1 c . . .
H(43) H 0.9501 0.8867 -0.02908 0.0375 Uiso 1.00 1 c . . .
H(44) H 0.8126 0.9825 -0.05741 0.0434 Uiso 1.00 1 c . . .
H(45) H 0.6264 0.9470 -0.06091 0.0369 Uiso 1.00 1 c . . .
H(46) H 0.8505 0.6088 -0.01661 0.052 Uiso 1.00 1 c . . .
H(47) H 0.8974 0.6413 -0.06336 0.052 Uiso 1.00 1 c . . .
H(48) H 0.9728 0.5875 -0.02315 0.052 Uiso 1.00 1 c . . .
H(49) H 0.9582 0.6807 0.08887 0.0388 Uiso 1.00 1 c . . .
H(50) H 1.0764 0.6612 0.07617 0.0388 Uiso 1.00 1 c . . .
H(51) H 1.0464 0.7512 0.08979 0.0390 Uiso 1.00 1 c . . .
H(52) H 1.1441 0.7217 -0.0163 0.075 Uiso 1.00 1 c . . .
H(53) H 1.0622 0.7741 -0.0548 0.075 Uiso 1.00 1 c . . .
H(54) H 1.1133 0.8115 -0.0026 0.075 Uiso 1.00 1 c . . .
H(55) H 0.4764 0.9017 -0.10964 0.056 Uiso 1.00 1 c . . .
H(56) H 0.4890 0.8096 -0.12471 0.056 Uiso 1.00 1 c . . .
H(57) H 0.3744 0.8418 -0.11339 0.056 Uiso 1.00 1 c . . .
H(58) H 0.4488 0.8692 0.03719 0.047 Uiso 1.00 1 c . . .
H(59) H 0.4547 0.9423 -0.00002 0.047 Uiso 1.00 1 c . . .
H(60) H 0.3502 0.8843 -0.00725 0.047 Uiso 1.00 1 c . . .
H(61) H 0.3708 0.7095 -0.04274 0.0404 Uiso 1.00 1 c . . .
H(62) H 0.4859 0.6775 -0.05356 0.0405 Uiso 1.00 1 c . . .
H(63) H 0.4693 0.6940 0.00168 0.0406 Uiso 1.00 1 c . . .
H(64) H 0.7392 0.9235 0.19631 0.0316 Uiso 1.00 1 c . . .
H(65) H 0.8505 0.8735 0.20926 0.0317 Uiso 1.00 1 c . . .
H(66) H 0.7291 0.9332 0.06468 0.0285 Uiso 1.00 1 c . . .
H(67) H 0.6631 0.9594 0.10698 0.0286 Uiso 1.00 1 c . . .
H(68) H 0.9531 0.8334 0.14237 0.0351 Uiso 1.00 1 c . . .
H(69) H 0.9058 0.8539 0.08627 0.0350 Uiso 1.00 1 c . . .
H(70) H 0.8857 1.0125 0.22719 0.0372 Uiso 1.00 1 c . . .
H(71) H 0.7621 1.0726 0.08420 0.0308 Uiso 1.00 1 c . . .
H(72) H 1.0487 0.9453 0.11616 0.0448 Uiso 1.00 1 c . . .
H(73) H 0.7420 1.0677 0.16854 0.0352 Uiso 1.00 1 c . . .
H(74) H 0.8551 1.1104 0.16367 0.0355 Uiso 1.00 1 c . . .
H(75) H 0.9062 1.0007 0.05745 0.0418 Uiso 1.00 1 c . . .
H(76) H 0.9559 1.0692 0.09546 0.0416 Uiso 1.00 1 c . . .
H(77) H 1.0312 1.0333 0.18258 0.048 Uiso 1.00 1 c . . .
H(78) H 1.0317 0.9417 0.20056 0.048 Uiso 1.00 1 c . . .

loop_
_atom_site_aniso_label
_atom_site_aniso_U_11
_atom_site_aniso_U_22
_atom_site_aniso_U_33
_atom_site_aniso_U_12
_atom_site_aniso_U_13
_atom_site_aniso_U_23
V(1) 0.0186(2) 0.0169(2) 0.0160(2) -0.0000(2) 0.0029(2) 0.0007(2)
S(1) 0.0210(3) 0.0251(3) 0.0240(3) 0.0009(3) 0.0060(3) 0.0038(3)
S(2) 0.0219(3) 0.0192(3) 0.0183(3) 0.0001(2) 0.0005(2) 0.0004(2)
S(3) 0.0235(3) 0.0200(3) 0.0182(3) 0.0010(2) 0.0060(3) 0.0018(2)
Si(1) 0.0238(4) 0.0225(4) 0.0450(5) 0.0032(3) 0.0119(4) -0.0043(3)
Si(2) 0.0250(4) 0.0212(4) 0.0280(4) -0.0021(3) 0.0085(3) -0.0031(3)
Si(3) 0.0347(4) 0.0222(4) 0.0182(3) 0.0042(3) 0.0047(3) -0.0018(3)
Si(4) 0.0360(4) 0.0273(4) 0.0217(4) 0.0108(3) 0.0088(3) 0.0017(3)
Si(5) 0.0246(4) 0.0377(5) 0.0249(4) 0.0061(3) 0.0101(3) 0.0066(3)
Si(6) 0.0263(4) 0.0290(4) 0.0237(4) 0.0086(3) 0.0024(3) 0.0021(3)
N(1) 0.0269(12) 0.0217(11) 0.0211(11) -0.0022(9) 0.0032(9) -0.0007(9)
C(1) 0.0142(11) 0.0214(12) 0.0253(13) -0.0010(10) 0.0054(10) 0.0019(10)
C(2) 0.0194(13) 0.0237(13) 0.030(1) -0.0005(10) 0.0077(11) -0.0019(11)
C(3) 0.031(2) 0.032(2) 0.028(1) 0.0008(12) 0.0146(12) -0.0032(12)
C(4) 0.037(2) 0.033(2) 0.028(1) -0.0004(13) 0.0121(13) 0.0031(12)
C(5) 0.030(1) 0.0222(13) 0.033(2) -0.0018(11) 0.0124(12) 0.0028(11)
C(6) 0.0185(12) 0.0209(12) 0.029(1) 0.0023(10) 0.0059(11) -0.0002(10)
C(7) 0.033(2) 0.044(2) 0.101(4) 0.012(2) -0.013(2) -0.001(2)
C(8) 0.039(2) 0.023(1) 0.053(2) 0.0009(13) 0.017(2) 0.0023(13)
C(9) 0.081(3) 0.032(2) 0.076(3) 0.002(2) 0.051(2) -0.015(2)
C(10) 0.039(2) 0.025(2) 0.044(2) -0.0052(13) 0.017(1) -0.0066(13)
C(11) 0.033(2) 0.029(2) 0.037(2) -0.0052(12) 0.0155(13) -0.0094(12)
C(12) 0.035(2) 0.042(2) 0.036(2) -0.007(1) 0.004(1) -0.001(1)
C(13) 0.0216(12) 0.0178(12) 0.0180(12) -0.0010(10) 0.0011(10) 0.0045(9)
C(14) 0.0244(13) 0.0171(12) 0.0205(12) 0.0029(10) -0.0007(10) 0.0006(9)
C(15) 0.033(2) 0.025(1) 0.028(1) -0.0029(12) -0.0055(12) -0.0008(11)
C(16) 0.025(2) 0.037(2) 0.039(2) -0.0073(12) -0.0038(13) 0.0091(13)
C(17) 0.023(1) 0.038(2) 0.033(2) 0.0040(12) 0.0075(12) 0.0103(13)
C(18) 0.0249(13) 0.0242(13) 0.0200(12) 0.0051(11) 0.0067(10) 0.0081(10)
C(19) 0.048(2) 0.033(2) 0.041(2) -0.002(1) 0.022(2) 0.0004(13)
C(20) 0.041(2) 0.032(2) 0.036(2) 0.0100(13) 0.015(1) 0.0016(13)
C(21) 0.063(2) 0.051(2) 0.024(2) 0.009(2) -0.002(2) -0.007(1)
C(22) 0.050(2) 0.066(3) 0.038(2) 0.032(2) 0.003(2) -0.009(2)
C(23) 0.042(2) 0.030(2) 0.028(1) 0.0093(13) 0.0070(13) -0.0015(12)
C(24) 0.085(3) 0.028(2) 0.041(2) 0.002(2) 0.025(2) 0.004(1)
C(25) 0.0262(13) 0.0177(12) 0.0170(12) 0.0017(10) 0.0056(10) -0.0002(9)
C(26) 0.0232(13) 0.029(1) 0.0171(12) 0.0014(11) 0.0056(10) 0.0029(10)
C(27) 0.031(2) 0.035(2) 0.027(1) -0.0055(13) 0.0095(12) 0.0060(12)
C(28) 0.047(2) 0.030(2) 0.031(2) -0.004(1) 0.009(1) 0.0101(12)
C(29) 0.038(2) 0.027(1) 0.027(1) 0.0077(12) 0.0036(13) 0.0068(11)
C(30) 0.028(1) 0.0235(13) 0.0205(12) 0.0057(11) 0.0053(11) 0.0024(10)
C(31) 0.058(2) 0.047(2) 0.024(2) 0.021(2) 0.008(1) -0.005(1)
C(32) 0.030(2) 0.034(2) 0.032(2) 0.0058(12) -0.0010(13) 0.0018(13)
C(33) 0.038(2) 0.078(3) 0.073(3) 0.014(2) 0.030(2) 0.033(2)
C(34) 0.040(2) 0.066(3) 0.033(2) 0.011(2) -0.001(2) 0.008(2)
C(35) 0.041(2) 0.032(2) 0.044(2) 0.008(1) 0.015(2) -0.0005(13)
C(36) 0.030(2) 0.035(2) 0.036(2) 0.0016(13) -0.0013(13) -0.0047(13)
C(37) 0.0210(12) 0.0180(12) 0.0199(12) -0.0024(10) -0.0001(10) -0.0016(9)
C(38) 0.036(2) 0.0239(13) 0.0192(12) 0.0008(11) 0.0050(11) 0.0027(10)
C(39) 0.0243(13) 0.0245(13) 0.0225(13) -0.0002(11) 0.0006(11) 0.0015(10)
C(40) 0.023(1) 0.032(2) 0.033(2) 0.0031(12) 0.0048(12) 0.0001(12)
C(41) 0.044(2) 0.027(1) 0.0222(13) -0.0057(13) -0.0005(12) -0.0058(11)
C(42) 0.031(1) 0.0223(13) 0.0232(13) -0.0013(11) 0.0028(11) 0.0051(10)
C(43) 0.021(1) 0.042(2) 0.049(2) -0.0066(13) 0.0102(13) -0.000(2)
C(44) 0.041(2) 0.0194(13) 0.028(1) -0.0021(12) 0.0053(13) -0.0033(11)
C(45) 0.037(2) 0.033(2) 0.034(2) -0.0121(13) 0.0127(13) 0.0012(12)
C(46) 0.031(2) 0.042(2) 0.046(2) -0.012(1) -0.012(1) 0.003(2)

loop_
_geom_bond_atom_site_label_1
_geom_bond_atom_site_label_2
_geom_bond_distance
_geom_bond_publ_flag
_geom_bond_site_symmetry_1
_geom_bond_site_symmetry_2
V(1) S(1) 2.3191(7) yes . .
V(1) S(2) 2.2460(7) yes . .
V(1) S(3) 2.2658(8) yes . .
V(1) N(1) 1.639(2) yes . .
S(1) C(1) 1.796(3) yes . .
S(2) C(13) 1.789(2) yes . .
S(3) C(25) 1.795(3) yes . .
Si(1) C(2) 1.897(3) yes . .
Si(1) C(7) 1.853(4) yes . .
Si(1) C(8) 1.860(3) yes . .
Si(1) C(9) 1.875(5) yes . .
Si(2) C(6) 1.901(3) yes . .
Si(2) C(10) 1.878(3) yes . .
Si(2) C(11) 1.868(3) yes . .
Si(2) C(12) 1.870(3) yes . .
Si(3) C(14) 1.896(3) yes . .
Si(3) C(19) 1.869(3) yes . .
Si(3) C(20) 1.861(3) yes . .
Si(3) C(21) 1.868(3) yes . .
Si(4) C(18) 1.898(3) yes . .
Si(4) C(22) 1.872(4) yes . .
Si(4) C(23) 1.863(3) yes . .
Si(4) C(24) 1.868(4) yes . .
Si(5) C(26) 1.897(3) yes . .
Si(5) C(31) 1.868(3) yes . .
Si(5) C(32) 1.859(3) yes . .
Si(5) C(33) 1.873(4) yes . .
Si(6) C(30) 1.905(3) yes . .
Si(6) C(34) 1.880(3) yes . .
Si(6) C(35) 1.872(4) yes . .
Si(6) C(36) 1.851(3) yes . .
N(1) C(37) 1.458(3) yes . .
C(1) C(2) 1.416(4) yes . .
C(1) C(6) 1.414(4) yes . .
C(2) C(3) 1.402(4) yes . .
C(3) C(4) 1.385(4) yes . .
C(4) C(5) 1.389(4) yes . .
C(5) C(6) 1.397(4) yes . .
C(13) C(14) 1.409(3) yes . .
C(13) C(18) 1.409(4) yes . .
C(14) C(15) 1.402(4) yes . .
C(15) C(16) 1.383(5) yes . .
C(16) C(17) 1.382(4) yes . .
C(17) C(18) 1.414(4) yes . .
C(25) C(26) 1.413(4) yes . .
C(25) C(30) 1.415(3) yes . .
C(26) C(27) 1.402(4) yes . .
C(27) C(28) 1.380(4) yes . .
C(28) C(29) 1.384(5) yes . .
C(29) C(30) 1.408(4) yes . .
C(37) C(38) 1.536(3) yes . .
C(37) C(39) 1.541(3) yes . .
C(37) C(40) 1.535(4) yes . .
C(38) C(41) 1.536(4) yes . .
C(39) C(42) 1.541(4) yes . .
C(40) C(43) 1.528(4) yes . .
C(41) C(44) 1.528(4) yes . .
C(41) C(46) 1.527(5) yes . .
C(42) C(44) 1.534(4) yes . .
C(42) C(45) 1.519(4) yes . .
C(43) C(45) 1.525(4) yes . .
C(43) C(46) 1.530(5) yes . .
